data_7242362
loop_
_publ_author_name
'Chunikhin, Sergey S.'
'Ershov, Oleg V.'
'Yatsenko, Alexandr V.'
'Tafeenko, Viktor A.'
'Dmitrieva, Natalia E.'
'Ievlev, Mikhail Yu.'

_publ_section_title
;
 Alkali metal salts of a tetracyanopyridine (TCPy) derivative: structure
 characterization and luminescence properties
;
_journal_issue 15
_journal_name_full CrystEngComm
_journal_page_first 2816
_journal_page_last 2824
_journal_paper_doi 10.1039/D1CE00028D
_journal_volume 23
_journal_year 2021
_chemical_formula_moiety 'C17 H8 N5 Rb'
_chemical_formula_sum 'C17 H8 N5 Rb'
_chemical_formula_weight 367.75
_space_group_crystal_system monoclinic
_space_group_IT_number 15
_space_group_name_Hall '-C 2yc'
_space_group_name_H-M_alt 'C 1 2/c 1'
_atom_sites_solution_hydrogens geom
_audit_creation_method SHELXL-2014/7
_audit_update_record
;
2020-05-01 deposited with the CCDC.	2021-03-08 downloaded from the CCDC.
;
_cell_angle_alpha 90
_cell_angle_beta 127.702(5)
_cell_angle_gamma 90
_cell_formula_units_Z 8
_cell_length_a 22.0886(19)
_cell_length_b 8.7859(4)
_cell_length_c 20.3080(10)
_cell_measurement_reflns_used 3426
_cell_measurement_temperature 295(2)
_cell_measurement_theta_max 65.3
_cell_measurement_theta_min 4.6
_cell_volume 3118.2(4)
_computing_structure_refinement 'SHELXL-2014/7 (Sheldrick, 2014)'
_diffrn_ambient_temperature 295
_diffrn_detector Pilatus100K
_diffrn_detector_area_resol_mean 5.81
_diffrn_detector_type STOE
_diffrn_measured_fraction_theta_full 0.992
_diffrn_measured_fraction_theta_max 0.986
_diffrn_measurement_device_type 'stadivari pilatus100k'
_diffrn_measurement_method 'rotation method'
_diffrn_radiation_collimation 'focusing mirrors'
_diffrn_radiation_monochromator none
_diffrn_radiation_polarisn_norm 0
_diffrn_radiation_type 'Cu K\a'
_diffrn_radiation_wavelength 1.54186
_diffrn_reflns_av_R_equivalents 0.0513
_diffrn_reflns_av_unetI/netI 0.0449
_diffrn_reflns_Laue_measured_fraction_full 0.992
_diffrn_reflns_Laue_measured_fraction_max 0.986
_diffrn_reflns_limit_h_max 23
_diffrn_reflns_limit_h_min -27
_diffrn_reflns_limit_k_max 10
_diffrn_reflns_limit_k_min -5
_diffrn_reflns_limit_l_max 25
_diffrn_reflns_limit_l_min -24
_diffrn_reflns_number 10946
_diffrn_reflns_point_group_measured_fraction_full 0.992
_diffrn_reflns_point_group_measured_fraction_max 0.986
_diffrn_reflns_theta_full 67.686
_diffrn_reflns_theta_max 72.468
_diffrn_reflns_theta_min 4.673
_diffrn_source 'Cu GeniX 3D'
_diffrn_source_current 0.600
_diffrn_source_power 0.030
_diffrn_source_voltage 50
_exptl_absorpt_coefficient_mu 4.412
_exptl_absorpt_correction_T_max 0.727
_exptl_absorpt_correction_T_min 0.528
_exptl_absorpt_correction_type multi-scan
_exptl_absorpt_process_details
;
[c.f. r.h. blessing, acta cryst. (1995), a51, 33-38]
;
_exptl_crystal_colour yellow
_exptl_crystal_density_diffrn 1.567
_exptl_crystal_description prism
_exptl_crystal_F_000 1456
_exptl_crystal_size_max .21
_exptl_crystal_size_mid .17
_exptl_crystal_size_min .15
_refine_diff_density_max 0.207
_refine_diff_density_min -0.364
_refine_diff_density_rms 0.058
_refine_ls_extinction_method none
_refine_ls_goodness_of_fit_ref 0.832
_refine_ls_hydrogen_treatment constr
_refine_ls_matrix_type full
_refine_ls_number_parameters 209
_refine_ls_number_reflns 3053
_refine_ls_number_restraints 0
_refine_ls_restrained_S_all 0.832
_refine_ls_R_factor_all 0.0574
_refine_ls_R_factor_gt 0.0313
_refine_ls_shift/su_max 0.000
_refine_ls_shift/su_mean 0.000
_refine_ls_structure_factor_coef Fsqd
_refine_ls_weighting_details 'w=1/[\s^2^(Fo^2^)+(0.0410P)^2^] where P=(Fo^2^+2Fc^2^)/3'
_refine_ls_weighting_scheme calc
_refine_ls_wR_factor_gt 0.0679
_refine_ls_wR_factor_ref 0.0746
_reflns_Friedel_coverage 0.000
_reflns_number_gt 1915
_reflns_number_total 3053
_reflns_threshold_expression 'I > 2\s(I)'
_cod_data_source_file d1ce00028d2.cif
_cod_data_source_block ss318_rb
_cod_depositor_comments 'Adding full bibliography for 7242361--7242365.cif.'
_cod_original_sg_symbol_H-M 'C 2/c'
_cod_database_code 7242362
_shelx_shelxl_version_number 2014/7
_shelx_space_group_comment
;
The symmetry employed for this shelxl refinement is uniquely defined
by the following loop, which should always be used as a source of
symmetry information in preference to the above space-group names.
They are only intended as comments.
;

loop_
_space_group_symop_operation_xyz
'x, y, z'
'-x, y, -z+1/2'
'x+1/2, y+1/2, z'
'-x+1/2, y+1/2, -z+1/2'
'-x, -y, -z'
'x, -y, z-1/2'
'-x+1/2, -y+1/2, -z'
'x+1/2, -y+1/2, z-1/2'

loop_
_atom_site_label
_atom_site_type_symbol
_atom_site_fract_x
_atom_site_fract_y
_atom_site_fract_z
_atom_site_U_iso_or_equiv
_atom_site_adp_type
_atom_site_occupancy
_atom_site_site_symmetry_order
_atom_site_calc_flag
_atom_site_refinement_flags_posn
_atom_site_refinement_flags_adp
_atom_site_refinement_flags_occupancy
_atom_site_disorder_assembly
_atom_site_disorder_group
Rb1 Rb 0.45257(2) 0.24169(3) 0.46111(2) 0.06153(12) Uani 1 1 d . . . . .
N1 N 0.27679(13) 0.2192(2) 0.39038(13) 0.0442(5) Uani 1 1 d . . . . .
N2 N 0.39332(14) -0.0837(3) 0.43006(17) 0.0650(8) Uani 1 1 d . . . . .
N3 N 0.16318(16) -0.2269(3) 0.22301(17) 0.0681(8) Uani 1 1 d . . . . .
N4 N 0.06963(16) 0.0703(3) 0.11160(16) 0.0677(8) Uani 1 1 d . . . . .
N5 N 0.00390(19) 0.4494(4) 0.1480(2) 0.0986(11) Uani 1 1 d . . . . .
C2 C 0.22741(15) 0.1345(3) 0.32150(16) 0.0419(6) Uani 1 1 d . . . . .
C3 C 0.15668(15) 0.1981(3) 0.25539(17) 0.0450(6) Uani 1 1 d . . . . .
C4 C 0.13530(16) 0.3391(3) 0.26806(18) 0.0487(7) Uani 1 1 d . . . . .
C5 C 0.18268(16) 0.4192(3) 0.34160(18) 0.0485(7) Uani 1 1 d . . . . .
C6 C 0.25597(16) 0.3556(3) 0.39989(17) 0.0441(6) Uani 1 1 d . . . . .
C7 C 0.33003(17) -0.0531(3) 0.38183(18) 0.0510(7) Uani 1 1 d . . . . .
C8 C 0.25275(15) -0.0155(3) 0.32092(16) 0.0465(7) Uani 1 1 d . . . . .
C9 C 0.20349(16) -0.1307(3) 0.26625(18) 0.0501(7) Uani 1 1 d . . . . .
C10 C 0.10836(16) 0.1261(3) 0.17604(19) 0.0516(7) Uani 1 1 d . . . . .
C11 C 0.06151(19) 0.4009(4) 0.2009(2) 0.0641(9) Uani 1 1 d . . . . .
C12 C 0.15504(19) 0.5594(3) 0.3587(2) 0.0636(8) Uani 1 1 d . . . . .
H12A H 0.1624 0.6470 0.3360 0.095 Uiso 1 1 calc R U . . .
H12B H 0.1835 0.5720 0.4177 0.095 Uiso 1 1 calc R U . . .
H12C H 0.1017 0.5487 0.3333 0.095 Uiso 1 1 calc R U . . .
C13 C 0.31660(16) 0.4349(3) 0.47845(17) 0.0473(7) Uani 1 1 d . . . . .
C14 C 0.33408(19) 0.5872(3) 0.4791(2) 0.0571(8) Uani 1 1 d . . . . .
H14 H 0.3070 0.6418 0.4295 0.069 Uiso 1 1 calc R U . . .
C15 C 0.3911(2) 0.6583(4) 0.5524(2) 0.0684(9) Uani 1 1 d . . . . .
H15 H 0.4026 0.7599 0.5520 0.082 Uiso 1 1 calc R U . . .
C16 C 0.4304(2) 0.5799(5) 0.6252(2) 0.0802(11) Uani 1 1 d . . . . .
H16 H 0.4683 0.6284 0.6748 0.096 Uiso 1 1 calc R U . . .
C17 C 0.4142(2) 0.4278(5) 0.6259(2) 0.0808(11) Uani 1 1 d . . . . .
H17 H 0.4415 0.3742 0.6758 0.097 Uiso 1 1 calc R U . . .
C18 C 0.35766(19) 0.3560(4) 0.55252(19) 0.0633(9) Uani 1 1 d . . . . .
H18 H 0.3472 0.2537 0.5531 0.076 Uiso 1 1 calc R U . . .

loop_
_atom_site_aniso_label
_atom_site_aniso_U_11
_atom_site_aniso_U_22
_atom_site_aniso_U_33
_atom_site_aniso_U_23
_atom_site_aniso_U_13
_atom_site_aniso_U_12
Rb1 0.03868(15) 0.04689(15) 0.05798(17) 0.00321(13) 0.00854(12) -0.00093(14)
N1 0.0419(12) 0.0391(12) 0.0443(12) 0.0004(9) 0.0226(10) 0.0030(9)
N2 0.0424(15) 0.0435(13) 0.0726(17) 0.0017(11) 0.0165(14) 0.0049(11)
N3 0.0637(16) 0.0523(15) 0.0616(15) -0.0044(12) 0.0247(13) -0.0075(13)
N4 0.0556(16) 0.0612(15) 0.0500(15) -0.0011(12) 0.0138(13) 0.0033(13)
N5 0.0597(19) 0.115(3) 0.083(2) 0.0082(19) 0.0239(18) 0.0369(19)
C2 0.0361(14) 0.0404(13) 0.0449(15) 0.0013(11) 0.0226(12) -0.0003(11)
C3 0.0347(14) 0.0463(14) 0.0454(15) 0.0023(11) 0.0200(12) 0.0030(11)
C4 0.0394(15) 0.0504(16) 0.0542(17) 0.0079(12) 0.0274(14) 0.0085(13)
C5 0.0500(17) 0.0439(14) 0.0569(17) 0.0043(12) 0.0354(15) 0.0064(12)
C6 0.0451(15) 0.0417(14) 0.0469(15) 0.0035(11) 0.0289(13) 0.0033(12)
C7 0.0466(17) 0.0334(13) 0.0561(17) 0.0000(11) 0.0227(14) 0.0004(12)
C8 0.0380(14) 0.0386(14) 0.0471(15) 0.0004(11) 0.0179(13) 0.0026(11)
C9 0.0431(15) 0.0456(15) 0.0473(16) 0.0011(12) 0.0204(13) 0.0013(13)
C10 0.0392(15) 0.0488(15) 0.0531(18) 0.0050(13) 0.0212(14) 0.0072(13)
C11 0.0523(19) 0.066(2) 0.061(2) 0.0027(15) 0.0283(17) 0.0155(15)
C12 0.061(2) 0.0558(17) 0.077(2) -0.0014(15) 0.0437(18) 0.0107(15)
C13 0.0479(16) 0.0477(15) 0.0494(16) -0.0035(12) 0.0312(14) -0.0007(12)
C14 0.0622(19) 0.0477(16) 0.0592(18) -0.0035(13) 0.0360(16) -0.0016(14)
C15 0.074(2) 0.0586(19) 0.078(2) -0.0172(17) 0.049(2) -0.0108(17)
C16 0.079(3) 0.093(3) 0.063(2) -0.030(2) 0.041(2) -0.022(2)
C17 0.079(2) 0.103(3) 0.0462(19) 0.0023(18) 0.0312(18) -0.007(2)
C18 0.067(2) 0.0612(19) 0.0516(19) 0.0019(14) 0.0315(16) -0.0064(16)

loop_
_atom_type_symbol
_atom_type_description
_atom_type_scat_dispersion_real
_atom_type_scat_dispersion_imag
_atom_type_scat_source
C C 0.0181 0.0091 'International Tables Vol C Tables 4.2.6.8 and 6.1.1.4'
H H 0.0000 0.0000 'International Tables Vol C Tables 4.2.6.8 and 6.1.1.4'
N N 0.0311 0.0180 'International Tables Vol C Tables 4.2.6.8 and 6.1.1.4'
Rb Rb -0.4688 1.6079 'International Tables Vol C Tables 4.2.6.8 and 6.1.1.4'

loop_
_geom_angle_atom_site_label_1
_geom_angle_atom_site_label_2
_geom_angle_atom_site_label_3
_geom_angle
_geom_angle_site_symmetry_1
_geom_angle_site_symmetry_3
_geom_angle_publ_flag
N3 Rb1 N4 140.01(7) 4 8_556 ?
N3 Rb1 N2 132.49(8) 4 5_656 ?
N4 Rb1 N2 68.12(7) 8_556 5_656 ?
N3 Rb1 N2 84.09(7) 4 . ?
N4 Rb1 N2 135.87(7) 8_556 . ?
N2 Rb1 N2 82.53(7) 5_656 . ?
N3 Rb1 N4 63.78(7) 4 4 ?
N4 Rb1 N4 76.32(8) 8_556 4 ?
N2 Rb1 N4 123.10(7) 5_656 4 ?
N2 Rb1 N4 147.31(7) . 4 ?
N3 Rb1 N1 64.59(7) 4 . ?
N4 Rb1 N1 122.60(7) 8_556 . ?
N2 Rb1 N1 143.84(6) 5_656 . ?
N2 Rb1 N1 66.52(6) . . ?
N4 Rb1 N1 92.74(6) 4 . ?
N3 Rb1 C7 69.45(7) 4 . ?
N4 Rb1 C7 148.00(8) 8_556 . ?
N2 Rb1 C7 102.28(7) 5_656 . ?
N2 Rb1 C7 19.82(6) . . ?
N4 Rb1 C7 129.38(7) 4 . ?
N1 Rb1 C7 48.74(6) . . ?
N3 Rb1 N5 146.23(7) 4 8_556 ?
N4 Rb1 N5 70.64(7) 8_556 8_556 ?
N2 Rb1 N5 62.22(9) 5_656 8_556 ?
N2 Rb1 N5 66.62(8) . 8_556 ?
N4 Rb1 N5 140.68(8) 4 8_556 ?
N1 Rb1 N5 87.62(7) . 8_556 ?
C7 Rb1 N5 77.88(7) . 8_556 ?
N3 Rb1 C13 87.29(7) 4 . ?
N4 Rb1 C13 83.89(7) 8_556 . ?
N2 Rb1 C13 139.97(7) 5_656 . ?
N2 Rb1 C13 100.47(7) . . ?
N4 Rb1 C13 73.55(7) 4 . ?
N1 Rb1 C13 39.84(6) . . ?
C7 Rb1 C13 86.29(7) . . ?
N5 Rb1 C13 82.17(8) 8_556 . ?
N3 Rb1 C18 106.87(8) 4 . ?
N4 Rb1 C18 74.91(8) 8_556 . ?
N2 Rb1 C18 119.21(8) 5_656 . ?
N2 Rb1 C18 93.17(8) . . ?
N4 Rb1 C18 90.73(8) 4 . ?
N1 Rb1 C18 48.67(6) . . ?
C7 Rb1 C18 84.95(8) . . ?
N5 Rb1 C18 60.75(8) 8_556 . ?
C13 Rb1 C18 21.62(7) . . ?
N3 Rb1 C10 155.42(7) 4 8_556 ?
N4 Rb1 C10 15.46(6) 8_556 8_556 ?
N2 Rb1 C10 57.84(7) 5_656 8_556 ?
N2 Rb1 C10 120.49(7) . 8_556 ?
N4 Rb1 C10 91.78(7) 4 8_556 ?
N1 Rb1 C10 122.69(6) . 8_556 ?
C7 Rb1 C10 134.26(7) . 8_556 ?
N5 Rb1 C10 56.39(7) 8_556 8_556 ?
C13 Rb1 C10 88.11(7) . 8_556 ?
C18 Rb1 C10 74.18(7) . 8_556 ?
N3 Rb1 C15 90.48(8) 4 5_666 ?
N4 Rb1 C15 71.76(8) 8_556 5_666 ?
N2 Rb1 C15 58.98(8) 5_656 5_666 ?
N2 Rb1 C15 120.36(8) . 5_666 ?
N4 Rb1 C15 68.57(8) 4 5_666 ?
N1 Rb1 C15 154.11(7) . 5_666 ?
C7 Rb1 C15 131.03(7) . 5_666 ?
N5 Rb1 C15 118.23(8) 8_556 5_666 ?
C13 Rb1 C15 138.65(7) . 5_666 ?
C18 Rb1 C15 143.99(7) . 5_666 ?
C10 Rb1 C15 77.26(7) 8_556 5_666 ?
C6 N1 C2 120.7(2) . . ?
C6 N1 Rb1 107.93(16) . . ?
C2 N1 Rb1 118.98(17) . . ?
C7 N2 Rb1 166.0(2) . 5_656 ?
C7 N2 Rb1 95.81(18) . . ?
Rb1 N2 Rb1 97.47(7) 5_656 . ?
C9 N3 Rb1 134.0(2) . 4_545 ?
C10 N4 Rb1 120.1(2) . 8_455 ?
C10 N4 Rb1 136.2(2) . 4_545 ?
Rb1 N4 Rb1 103.68(8) 8_455 4_545 ?
C11 N5 Rb1 105.6(3) . 8_455 ?
N1 C2 C3 119.3(2) . . ?
N1 C2 C8 116.2(2) . . ?
C3 C2 C8 124.5(2) . . ?
C4 C3 C2 118.4(2) . . ?
C4 C3 C10 119.7(2) . . ?
C2 C3 C10 121.9(2) . . ?
C5 C4 C3 122.0(2) . . ?
C5 C4 C11 120.0(3) . . ?
C3 C4 C11 118.0(3) . . ?
C4 C5 C6 115.3(2) . . ?
C4 C5 C12 121.3(3) . . ?
C6 C5 C12 123.3(3) . . ?
N1 C6 C5 123.5(2) . . ?
N1 C6 C13 114.2(2) . . ?
C5 C6 C13 122.2(2) . . ?
N2 C7 C8 178.4(4) . . ?
N2 C7 Rb1 64.37(17) . . ?
C8 C7 Rb1 115.47(17) . . ?
C9 C8 C7 117.7(2) . . ?
C9 C8 C2 123.5(2) . . ?
C7 C8 C2 118.6(2) . . ?
N3 C9 C8 178.3(3) . . ?
N4 C10 C3 178.8(4) . . ?
N4 C10 Rb1 44.46(17) . 8_455 ?
C3 C10 Rb1 134.66(18) . 8_455 ?
N5 C11 C4 179.4(4) . . ?
C5 C12 H12A 109.5 . . ?
C5 C12 H12B 109.5 . . ?
H12A C12 H12B 109.5 . . ?
C5 C12 H12C 109.5 . . ?
H12A C12 H12C 109.5 . . ?
H12B C12 H12C 109.5 . . ?
C18 C13 C14 118.7(3) . . ?
C18 C13 C6 119.7(3) . . ?
C14 C13 C6 121.6(3) . . ?
C18 C13 Rb1 80.81(19) . . ?
C14 C13 Rb1 102.0(2) . . ?
C6 C13 Rb1 86.15(16) . . ?
C15 C14 C13 120.8(3) . . ?
C15 C14 H14 119.6 . . ?
C13 C14 H14 119.6 . . ?
C16 C15 C14 120.0(3) . . ?
C16 C15 Rb1 101.2(2) . 5_666 ?
C14 C15 Rb1 107.6(2) . 5_666 ?
C16 C15 H15 120.0 . . ?
C14 C15 H15 120.0 . . ?
Rb1 C15 H15 60.2 5_666 . ?
C15 C16 C17 120.2(3) . . ?
C15 C16 H16 119.9 . . ?
C17 C16 H16 119.9 . . ?
C18 C17 C16 120.0(3) . . ?
C18 C17 H17 120.0 . . ?
C16 C17 H17 120.0 . . ?
C13 C18 C17 120.4(3) . . ?
C13 C18 Rb1 77.57(19) . . ?
C17 C18 Rb1 104.5(2) . . ?
C13 C18 H18 119.8 . . ?
C17 C18 H18 119.8 . . ?
Rb1 C18 H18 88.0 . . ?

loop_
_geom_bond_atom_site_label_1
_geom_bond_atom_site_label_2
_geom_bond_distance
_geom_bond_site_symmetry_2
_geom_bond_publ_flag
Rb1 N3 2.983(3) 4 ?
Rb1 N4 3.015(3) 8_556 ?
Rb1 N2 3.033(2) 5_656 ?
Rb1 N2 3.046(2) . ?
Rb1 N4 3.142(3) 4 ?
Rb1 N1 3.218(2) . ?
Rb1 C7 3.361(3) . ?
Rb1 N5 3.640(4) 8_556 ?
Rb1 C13 3.650(3) . ?
Rb1 C18 3.689(4) . ?
Rb1 C10 3.724(3) 8_556 ?
Rb1 C15 3.733(4) 5_666 ?
N1 C6 1.339(3) . ?
N1 C2 1.354(3) . ?
N2 C7 1.145(4) . ?
N2 Rb1 3.033(2) 5_656 ?
N3 C9 1.150(3) . ?
N3 Rb1 2.983(3) 4_545 ?
N4 C10 1.147(4) . ?
N4 Rb1 3.015(3) 8_455 ?
N4 Rb1 3.142(3) 4_545 ?
N5 C11 1.133(4) . ?
N5 Rb1 3.640(4) 8_455 ?
C2 C3 1.411(4) . ?
C2 C8 1.435(4) . ?
C3 C4 1.405(4) . ?
C3 C10 1.425(4) . ?
C4 C5 1.382(4) . ?
C4 C11 1.446(4) . ?
C5 C6 1.411(4) . ?
C5 C12 1.507(4) . ?
C6 C13 1.487(4) . ?
C7 C8 1.404(4) . ?
C8 C9 1.401(4) . ?
C10 Rb1 3.724(3) 8_455 ?
C12 H12A 0.9600 . ?
C12 H12B 0.9600 . ?
C12 H12C 0.9600 . ?
C13 C18 1.377(4) . ?
C13 C14 1.391(4) . ?
C14 C15 1.378(4) . ?
C14 H14 0.9300 . ?
C15 C16 1.359(5) . ?
C15 Rb1 3.733(4) 5_666 ?
C15 H15 0.9300 . ?
C16 C17 1.385(5) . ?
C16 H16 0.9300 . ?
C17 C18 1.379(5) . ?
C17 H17 0.9300 . ?
C18 H18 0.9300 . ?

loop_
_geom_torsion_atom_site_label_1
_geom_torsion_atom_site_label_2
_geom_torsion_atom_site_label_3
_geom_torsion_atom_site_label_4
_geom_torsion
_geom_torsion_site_symmetry_1
_geom_torsion_site_symmetry_2
_geom_torsion_site_symmetry_3
_geom_torsion_site_symmetry_4
_geom_torsion_publ_flag
C6 N1 C2 C3 7.0(4) . . . . ?
Rb1 N1 C2 C3 -130.5(2) . . . . ?
C6 N1 C2 C8 -174.4(3) . . . . ?
Rb1 N1 C2 C8 48.1(3) . . . . ?
N1 C2 C3 C4 -8.9(4) . . . . ?
C8 C2 C3 C4 172.6(3) . . . . ?
N1 C2 C3 C10 168.7(3) . . . . ?
C8 C2 C3 C10 -9.8(5) . . . . ?
C2 C3 C4 C5 2.7(4) . . . . ?
C10 C3 C4 C5 -175.0(3) . . . . ?
C2 C3 C4 C11 -177.9(3) . . . . ?
C10 C3 C4 C11 4.5(4) . . . . ?
C3 C4 C5 C6 5.0(4) . . . . ?
C11 C4 C5 C6 -174.4(3) . . . . ?
C3 C4 C5 C12 -171.8(3) . . . . ?
C11 C4 C5 C12 8.8(5) . . . . ?
C2 N1 C6 C5 1.3(4) . . . . ?
Rb1 N1 C6 C5 142.9(2) . . . . ?
C2 N1 C6 C13 -179.6(3) . . . . ?
Rb1 N1 C6 C13 -38.0(3) . . . . ?
C4 C5 C6 N1 -7.2(4) . . . . ?
C12 C5 C6 N1 169.4(3) . . . . ?
C4 C5 C6 C13 173.8(3) . . . . ?
C12 C5 C6 C13 -9.6(4) . . . . ?
Rb1 N2 C7 Rb1 -160.9(12) 5_656 . . . ?
Rb1 C7 C8 C9 158.5(2) . . . . ?
Rb1 C7 C8 C2 -25.7(4) . . . . ?
N1 C2 C8 C9 163.2(3) . . . . ?
C3 C2 C8 C9 -18.3(5) . . . . ?
N1 C2 C8 C7 -12.3(4) . . . . ?
C3 C2 C8 C7 166.2(3) . . . . ?
Rb1 N4 C10 Rb1 -179.6(5) 4_545 . . 8_455 ?
C4 C3 C10 Rb1 19.7(4) . . . 8_455 ?
C2 C3 C10 Rb1 -157.9(2) . . . 8_455 ?
N1 C6 C13 C18 -45.9(4) . . . . ?
C5 C6 C13 C18 133.2(3) . . . . ?
N1 C6 C13 C14 133.0(3) . . . . ?
C5 C6 C13 C14 -47.9(4) . . . . ?
N1 C6 C13 Rb1 31.2(2) . . . . ?
C5 C6 C13 Rb1 -149.7(3) . . . . ?
C18 C13 C14 C15 -0.3(5) . . . . ?
C6 C13 C14 C15 -179.2(3) . . . . ?
Rb1 C13 C14 C15 -86.3(3) . . . . ?
C13 C14 C15 C16 -0.7(6) . . . . ?
C13 C14 C15 Rb1 114.1(3) . . . 5_666 ?
C14 C15 C16 C17 1.1(6) . . . . ?
Rb1 C15 C16 C17 -117.0(4) 5_666 . . . ?
C15 C16 C17 C18 -0.5(6) . . . . ?
C14 C13 C18 C17 0.9(5) . . . . ?
C6 C13 C18 C17 179.8(3) . . . . ?
Rb1 C13 C18 C17 99.6(4) . . . . ?
C14 C13 C18 Rb1 -98.8(3) . . . . ?
C6 C13 C18 Rb1 80.2(3) . . . . ?
C16 C17 C18 C13 -0.5(6) . . . . ?
C16 C17 C18 Rb1 83.4(4) . . . . ?
